data_7224500
loop_
_publ_author_name
'Xiao, Yu'
'Wang, Shuai-Hua'
'Zhao, Ya-Ping'
'Zheng, Fa-Kun'
'Guo, Guo-Cong'

_publ_section_title
;
 Fluorescence and photochromic properties of a series of new Zn(ii)/Cd(ii)
 coordination compounds with a flexible semi-rigid tetrazole--viologen
 derivative
;
_journal_issue 14
_journal_name_full CrystEngComm
_journal_page_first 2524
_journal_paper_doi 10.1039/C6CE00317F
_journal_volume 18
_journal_year 2016
_chemical_formula_moiety '[ZnCl(N3)(tzmb)]n'
_chemical_formula_sum 'C12 H10 Cl N9 Zn'
_chemical_formula_weight 381.11
_chemical_melting_point ?
_chemical_name_common '[ZnCl(N3)(tzmb)]n'
_space_group_crystal_system monoclinic
_space_group_IT_number 14
_space_group_name_Hall '-P 2ybc'
_space_group_name_H-M_alt 'P 1 21/c 1'
_symmetry_space_group_name_Hall '-P 2ybc'
_symmetry_space_group_name_H-M 'P 1 21/c 1'
_atom_sites_solution_hydrogens geom
_atom_sites_solution_primary direct
_atom_sites_solution_secondary difmap
_audit_block_doi 10.5517/cc13kjz5
_audit_creation_method SHELXL-2014/6
_audit_update_record
;
2016-02-22 deposited with the CCDC.
2016-03-04 downloaded from the CCDC.
;
_cell_angle_alpha 90
_cell_angle_beta 105.790(9)
_cell_angle_gamma 90
_cell_formula_units_Z 4
_cell_length_a 7.372(4)
_cell_length_b 21.350(11)
_cell_length_c 9.953(6)
_cell_measurement_reflns_used 3824
_cell_measurement_temperature 293(2)
_cell_measurement_theta_max 27.4701
_cell_measurement_theta_min 2.1265
_cell_volume 1507.4(14)
_computing_cell_refinement 'CrystalClear (Rigaku Inc., 2008)'
_computing_data_collection 'CrystalClear (Rigaku Inc., 2008)'
_computing_data_reduction 'CrystalClear (Rigaku Inc., 2008)'
_computing_publication_material 'SHELXL-2014/6 (Sheldrick, 2014)'
_computing_structure_refinement 'SHELXL-2014/6 (Sheldrick, 2014)'
_computing_structure_solution 'SHELXL-2014/6 (Sheldrick, 2014)'
_diffrn_ambient_temperature 293(2)
_diffrn_detector_area_resol_mean 28.5714
_diffrn_measured_fraction_theta_full 0.972
_diffrn_measured_fraction_theta_max 0.972
_diffrn_measurement_device_type 'Rigaku Mercury CCD'
_diffrn_measurement_method CCD_Profile_fitting
_diffrn_radiation_type MoK\a
_diffrn_radiation_wavelength 0.71073
_diffrn_reflns_av_R_equivalents 0.0191
_diffrn_reflns_av_unetI/netI 0.0194
_diffrn_reflns_Laue_measured_fraction_full 0.972
_diffrn_reflns_Laue_measured_fraction_max 0.972
_diffrn_reflns_limit_h_max 8
_diffrn_reflns_limit_h_min -8
_diffrn_reflns_limit_k_max 25
_diffrn_reflns_limit_k_min -25
_diffrn_reflns_limit_l_max 12
_diffrn_reflns_limit_l_min -10
_diffrn_reflns_number 9020
_diffrn_reflns_point_group_measured_fraction_full 0.972
_diffrn_reflns_point_group_measured_fraction_max 0.972
_diffrn_reflns_theta_full 25.242
_diffrn_reflns_theta_max 25.498
_diffrn_reflns_theta_min 2.331
_diffrn_source 'fine-focus sealed tube'
_exptl_absorpt_coefficient_mu 1.820
_exptl_absorpt_correction_T_max 0.761
_exptl_absorpt_correction_T_min 0.607
_exptl_absorpt_correction_type multi-scan
_exptl_absorpt_process_details 'Sphere (Rigaku CrystalClear)'
_exptl_crystal_colour Green
_exptl_crystal_density_diffrn 1.679
_exptl_crystal_density_meas ?
_exptl_crystal_density_method 'not measured'
_exptl_crystal_description Block
_exptl_crystal_F_000 768
_exptl_crystal_size_max 0.28
_exptl_crystal_size_mid 0.25
_exptl_crystal_size_min 0.15
_refine_diff_density_max 0.370
_refine_diff_density_min -0.445
_refine_diff_density_rms 0.063
_refine_ls_extinction_method none
_refine_ls_goodness_of_fit_ref 1.043
_refine_ls_hydrogen_treatment constr
_refine_ls_matrix_type full
_refine_ls_number_parameters 208
_refine_ls_number_reflns 2725
_refine_ls_number_restraints 0
_refine_ls_restrained_S_all 1.043
_refine_ls_R_factor_all 0.0405
_refine_ls_R_factor_gt 0.0376
_refine_ls_shift/su_max 0.000
_refine_ls_shift/su_mean 0.000
_refine_ls_structure_factor_coef Fsqd
_refine_ls_weighting_details 'w=1/[\s^2^(Fo^2^)+(0.0481P)^2^+2.5662P] where P=(Fo^2^+2Fc^2^)/3'
_refine_ls_weighting_scheme calc
_refine_ls_wR_factor_gt 0.1000
_refine_ls_wR_factor_ref 0.1021
_reflns_Friedel_coverage 0.000
_reflns_number_gt 2526
_reflns_number_total 2725
_reflns_threshold_expression 'I > 2\s(I)'
_cod_data_source_file c6ce00317f2.cif
_cod_data_source_block 2
_cod_depositor_comments
;
The following automatic conversions were performed:

'_chemical_melting_point' value 'not measured' was changed to '?' -
the value is undefined or not given.

'_exptl_absorpt_correction_type' value 'Multi-scan' changed to
'multi-scan' according to
/usr/data/users/saulius/crontab/automatic-downloads/rss-feeds/RSC/lib/dictionaries/cif_core.dic
dictionary named 'cif_core.dic' version 2.4.2 from 2011-04-26.

'_exptl_crystal_density_meas' value 'not measured' was changed to '?'
- the value is perceived as not measured.

Automatic conversion script
Id: cif_fix_values 4268 2015-11-12 08:31:59Z antanas 

 Adding full bibliography for 7224500--7224503.cif.
;
_cod_database_code 7224500
_shelx_space_group_comment
;
The symmetry employed for this shelxl refinement is uniquely defined
by the following loop, which should always be used as a source of
symmetry information in preference to the above space-group names.
They are only intended as comments.
;
_shelxl_version_number 2014/6

loop_
_space_group_symop_operation_xyz
'x, y, z'
'-x, y+1/2, -z+1/2'
'-x, -y, -z'
'x, -y-1/2, z-1/2'

loop_
_atom_site_label
_atom_site_type_symbol
_atom_site_fract_x
_atom_site_fract_y
_atom_site_fract_z
_atom_site_U_iso_or_equiv
_atom_site_adp_type
_atom_site_occupancy
_atom_site_site_symmetry_order
_atom_site_calc_flag
_atom_site_refinement_flags_posn
_atom_site_refinement_flags_adp
Zn1 Zn 0.08908(5) 0.32355(2) 0.88482(4) 0.03271(15) Uani 1 1 d . .
Cl1 Cl 0.18280(15) 0.42220(4) 0.89803(11) 0.0540(3) Uani 1 1 d . .
N1 N 0.2037(4) 0.27819(11) 1.0679(3) 0.0319(6) Uani 1 1 d . .
N2 N 0.0852(4) 0.24793(12) 1.1266(3) 0.0358(6) Uani 1 1 d . .
N3 N 0.1876(4) 0.22719(12) 1.2479(3) 0.0357(6) Uani 1 1 d . .
N4 N 0.3700(4) 0.24268(13) 1.2717(3) 0.0382(6) Uani 1 1 d . .
N5 N 0.6186(4) 0.35474(12) 1.2311(3) 0.0337(6) Uani 1 1 d . .
N6 N 0.8280(6) 0.61209(17) 1.6942(4) 0.0637(10) Uani 1 1 d . .
N7 N -0.1920(5) 0.31614(16) 0.8255(4) 0.0537(9) Uani 1 1 d . .
N8 N -0.2730(5) 0.35441(19) 0.8414(4) 0.0542(9) Uani 1 1 d . .
N9 N -0.3731(7) 0.3972(2) 0.8599(7) 0.1009(17) Uani 1 1 d . .
C1 C 0.3758(4) 0.27433(13) 1.1581(3) 0.0303(6) Uani 1 1 d . .
C2 C 0.5530(5) 0.30076(16) 1.1361(4) 0.0383(7) Uani 1 1 d . .
H2A H 0.6498 0.2687 1.1539 0.046 Uiso 1 1 calc R U
H2B H 0.5305 0.3143 1.0399 0.046 Uiso 1 1 calc R U
C3 C 0.5724(5) 0.41316(16) 1.1855(4) 0.0459(9) Uani 1 1 d . .
H3A H 0.5088 0.4197 1.0922 0.055 Uiso 1 1 calc R U
C4 C 0.7125(6) 0.34433(17) 1.3650(4) 0.0479(9) Uani 1 1 d . .
H4A H 0.7439 0.3036 1.3961 0.057 Uiso 1 1 calc R U
C5 C 0.7626(6) 0.39388(16) 1.4562(4) 0.0472(9) Uani 1 1 d . .
H5A H 0.8309 0.3863 1.5481 0.057 Uiso 1 1 calc R U
C6 C 0.6170(5) 0.46331(15) 1.2733(4) 0.0437(8) Uani 1 1 d . .
H6A H 0.5829 0.5034 1.2390 0.052 Uiso 1 1 calc R U
C7 C 0.7126(4) 0.45538(14) 1.4131(3) 0.0325(7) Uani 1 1 d . .
C8 C 0.7556(5) 0.50943(15) 1.5101(4) 0.0351(7) Uani 1 1 d . .
C9 C 0.7153(7) 0.57020(17) 1.4631(4) 0.0587(11) Uani 1 1 d . .
H9A H 0.6646 0.5783 1.3685 0.070 Uiso 1 1 calc R U
C10 C 0.8342(6) 0.50195(18) 1.6512(4) 0.0505(9) Uani 1 1 d . .
H10A H 0.8640 0.4621 1.6883 0.061 Uiso 1 1 calc R U
C11 C 0.8692(7) 0.5538(2) 1.7379(5) 0.0614(11) Uani 1 1 d . .
H11A H 0.9249 0.5474 1.8326 0.074 Uiso 1 1 calc R U
C12 C 0.7517(8) 0.61857(19) 1.5586(5) 0.0700(13) Uani 1 1 d . .
H12A H 0.7200 0.6589 1.5248 0.084 Uiso 1 1 calc R U

loop_
_atom_site_aniso_label
_atom_site_aniso_U_11
_atom_site_aniso_U_22
_atom_site_aniso_U_33
_atom_site_aniso_U_23
_atom_site_aniso_U_13
_atom_site_aniso_U_12
Zn1 0.0322(2) 0.0358(2) 0.0289(2) 0.00005(14) 0.00619(16) 0.00176(14)
Cl1 0.0599(6) 0.0430(5) 0.0538(6) 0.0095(4) 0.0063(5) -0.0051(4)
N1 0.0371(15) 0.0313(13) 0.0265(13) -0.0004(10) 0.0073(12) -0.0047(10)
N2 0.0377(15) 0.0399(14) 0.0289(15) -0.0001(11) 0.0076(12) -0.0075(12)
N3 0.0383(15) 0.0392(14) 0.0277(14) 0.0028(11) 0.0059(12) -0.0061(11)
N4 0.0361(15) 0.0456(15) 0.0313(15) 0.0061(12) 0.0064(12) -0.0047(12)
N5 0.0302(14) 0.0355(14) 0.0344(15) 0.0007(11) 0.0069(12) -0.0050(11)
N6 0.083(3) 0.053(2) 0.063(2) -0.0192(17) 0.033(2) -0.0089(18)
N7 0.0397(19) 0.0514(19) 0.067(2) -0.0144(16) 0.0089(17) -0.0109(15)
N8 0.0331(17) 0.073(2) 0.054(2) 0.0211(18) 0.0078(15) -0.0079(17)
N9 0.082(3) 0.080(3) 0.151(5) 0.016(3) 0.048(3) 0.031(3)
C1 0.0349(17) 0.0280(14) 0.0274(15) -0.0029(11) 0.0075(13) -0.0033(12)
C2 0.0385(19) 0.0424(18) 0.0350(18) -0.0039(14) 0.0117(15) -0.0050(14)
C3 0.052(2) 0.0415(18) 0.0362(19) 0.0097(14) -0.0024(16) -0.0079(16)
C4 0.057(2) 0.0395(18) 0.040(2) 0.0055(15) 0.0012(18) 0.0062(16)
C5 0.060(2) 0.0376(18) 0.0335(19) 0.0047(14) -0.0047(17) 0.0032(16)
C6 0.050(2) 0.0327(16) 0.041(2) 0.0086(14) 0.0007(17) -0.0032(15)
C7 0.0249(15) 0.0349(16) 0.0367(17) 0.0033(13) 0.0068(13) -0.0044(12)
C8 0.0314(16) 0.0363(16) 0.0399(19) -0.0004(13) 0.0139(14) -0.0034(13)
C9 0.093(3) 0.0383(19) 0.047(2) 0.0027(16) 0.023(2) -0.004(2)
C10 0.059(2) 0.045(2) 0.044(2) -0.0045(16) 0.0075(19) 0.0067(17)
C11 0.068(3) 0.068(3) 0.046(2) -0.012(2) 0.011(2) 0.003(2)
C12 0.112(4) 0.035(2) 0.070(3) -0.0042(19) 0.038(3) -0.008(2)

loop_
_atom_type_symbol
_atom_type_description
_atom_type_scat_dispersion_real
_atom_type_scat_dispersion_imag
_atom_type_scat_source
C C 0.0033 0.0016 'International Tables Vol C Tables 4.2.6.8 and 6.1.1.4'
H H 0.0000 0.0000 'International Tables Vol C Tables 4.2.6.8 and 6.1.1.4'
N N 0.0061 0.0033 'International Tables Vol C Tables 4.2.6.8 and 6.1.1.4'
Cl Cl 0.1484 0.1585 'International Tables Vol C Tables 4.2.6.8 and 6.1.1.4'
Zn Zn 0.2839 1.4301 'International Tables Vol C Tables 4.2.6.8 and 6.1.1.4'

loop_
_geom_angle_atom_site_label_1
_geom_angle_atom_site_label_2
_geom_angle_atom_site_label_3
_geom_angle
_geom_angle_site_symmetry_1
_geom_angle_site_symmetry_3
N7 Zn1 N3 106.96(13) . 4_565
N7 Zn1 N1 111.80(14) . .
N3 Zn1 N1 102.16(11) 4_565 .
N7 Zn1 Cl1 112.02(11) . .
N3 Zn1 Cl1 112.75(9) 4_565 .
N1 Zn1 Cl1 110.72(8) . .
N2 N1 C1 106.7(2) . .
N2 N1 Zn1 117.3(2) . .
C1 N1 Zn1 135.7(2) . .
N3 N2 N1 106.5(3) . .
N2 N3 N4 112.1(2) . .
N2 N3 Zn1 125.3(2) . 4_566
N4 N3 Zn1 122.6(2) . 4_566
C1 N4 N3 103.8(3) . .
C3 N5 C4 120.4(3) . .
C3 N5 C2 119.9(3) . .
C4 N5 C2 119.6(3) . .
C12 N6 C11 115.4(4) . .
N8 N7 Zn1 118.7(3) . .
N7 N8 N9 177.3(5) . .
N4 C1 N1 110.9(3) . .
N4 C1 C2 123.3(3) . .
N1 C1 C2 125.7(3) . .
N5 C2 C1 110.2(3) . .
N5 C3 C6 121.3(3) . .
N5 C4 C5 120.0(3) . .
C4 C5 C7 121.1(3) . .
C3 C6 C7 120.9(3) . .
C6 C7 C5 116.2(3) . .
C6 C7 C8 121.2(3) . .
C5 C7 C8 122.6(3) . .
C10 C8 C9 116.5(3) . .
C10 C8 C7 122.1(3) . .
C9 C8 C7 121.4(3) . .
C12 C9 C8 119.0(4) . .
C8 C10 C11 119.9(4) . .
N6 C11 C10 124.0(4) . .
N6 C12 C9 125.1(4) . .

loop_
_geom_bond_atom_site_label_1
_geom_bond_atom_site_label_2
_geom_bond_distance
_geom_bond_site_symmetry_2
Zn1 N7 2.001(4) .
Zn1 N3 2.024(3) 4_565
Zn1 N1 2.033(3) .
Zn1 Cl1 2.2094(14) .
N1 N2 1.342(4) .
N1 C1 1.342(4) .
N2 N3 1.314(4) .
N3 N4 1.342(4) .
N3 Zn1 2.024(3) 4_566
N4 C1 1.328(4) .
N5 C3 1.339(4) .
N5 C4 1.342(5) .
N5 C2 1.486(4) .
N6 C12 1.321(6) .
N6 C11 1.326(6) .
N7 N8 1.049(5) .
N8 N9 1.219(6) .
C1 C2 1.493(4) .
C3 C6 1.364(5) .
C4 C5 1.378(5) .
C5 C7 1.399(5) .
C6 C7 1.388(5) .
C7 C8 1.483(5) .
C8 C10 1.375(5) .
C8 C9 1.384(5) .
C9 C12 1.379(6) .
C10 C11 1.384(6) .
